data_4347975
loop_
_publ_author_name
'Schlindwein, Simon H.'
'Bader, Katharina'
'Sibold, Carlo'
'Frey, Wolfgang'
'Neugebauer, Petr'
'Orlita, Milan'
'Slageren, Joris van'
'Gudat, Dietrich'

_publ_section_title
;
 New Selective Synthesis of Dithiaboroles as a Viable Pathway to
 Functionalized Benzenedithiolenes and Their Complexes.
;
_journal_issue 12
_journal_name_full 'Inorganic chemistry'
_journal_page_first 6186
_journal_page_last 6194
_journal_paper_doi 10.1021/acs.inorgchem.6b00821
_journal_volume 55
_journal_year 2016
_chemical_formula_moiety 'C19 H15 Cl2 O P'
_chemical_formula_sum 'C19 H15 Cl2 O P'
_chemical_formula_weight 361.18
_space_group_crystal_system monoclinic
_space_group_IT_number 14
_space_group_name_Hall '-P 2yn'
_space_group_name_H-M_alt 'P 1 21/n 1'
_atom_sites_solution_hydrogens geom
_audit_creation_method SHELXL-2014/7
_cell_angle_alpha 90
_cell_angle_beta 90.447(4)
_cell_angle_gamma 90
_cell_formula_units_Z 4
_cell_length_a 5.4262(5)
_cell_length_b 9.5083(9)
_cell_length_c 32.704(4)
_cell_measurement_reflns_used 2341
_cell_measurement_temperature 110(2)
_cell_measurement_theta_max 26.365
_cell_measurement_theta_min 2.231
_cell_volume 1687.3(3)
_computing_cell_refinement 'Bruker ApexII Software Suite, 2008'
_computing_data_collection 'Bruker ApexII Software Suite, 2008'
_computing_data_reduction 'Bruker ApexII Software Suite, 2008'
_computing_molecular_graphics 'SHELXS plus XP (Sheldrick, 1991)'
_computing_publication_material 'SHELXL-2014/7 (Sheldrick, 2014)'
_computing_structure_refinement 'SHELXL-2014/7 (Sheldrick, 2014)'
_computing_structure_solution 'SHELXS-2014/7 (Sheldrick, 2014)'
_diffrn_ambient_temperature 110(2)
_diffrn_measured_fraction_theta_full 1.000
_diffrn_measured_fraction_theta_max 1.000
_diffrn_measurement_device_type 'Bruker Kappa ApexII Duo'
_diffrn_measurement_method 'Omega and phi scans'
_diffrn_radiation_type MoK\a
_diffrn_radiation_wavelength 0.71073
_diffrn_reflns_av_R_equivalents 0.0719
_diffrn_reflns_av_unetI/netI 0.0847
_diffrn_reflns_Laue_measured_fraction_full 1.000
_diffrn_reflns_Laue_measured_fraction_max 1.000
_diffrn_reflns_limit_h_max 6
_diffrn_reflns_limit_h_min -6
_diffrn_reflns_limit_k_max 10
_diffrn_reflns_limit_k_min -11
_diffrn_reflns_limit_l_max 36
_diffrn_reflns_limit_l_min -40
_diffrn_reflns_number 12694
_diffrn_reflns_point_group_measured_fraction_full 1.000
_diffrn_reflns_point_group_measured_fraction_max 1.000
_diffrn_reflns_theta_full 25.242
_diffrn_reflns_theta_max 26.365
_diffrn_reflns_theta_min 2.231
_exptl_absorpt_coefficient_mu 0.480
_exptl_absorpt_correction_T_max 0.7444
_exptl_absorpt_correction_T_min 0.6973
_exptl_absorpt_correction_type multi-scan
_exptl_absorpt_process_details 'BLESSING 1995'
_exptl_crystal_colour colourless
_exptl_crystal_density_diffrn 1.422
_exptl_crystal_description block
_exptl_crystal_F_000 744
_exptl_crystal_size_max 0.245
_exptl_crystal_size_mid 0.108
_exptl_crystal_size_min 0.082
_refine_diff_density_max 0.376
_refine_diff_density_min -0.396
_refine_diff_density_rms 0.081
_refine_ls_extinction_method none
_refine_ls_goodness_of_fit_ref 1.011
_refine_ls_hydrogen_treatment constr
_refine_ls_matrix_type full
_refine_ls_number_parameters 245
_refine_ls_number_reflns 3448
_refine_ls_number_restraints 0
_refine_ls_restrained_S_all 1.011
_refine_ls_R_factor_all 0.0874
_refine_ls_R_factor_gt 0.0459
_refine_ls_shift/su_max 0.001
_refine_ls_shift/su_mean 0.000
_refine_ls_structure_factor_coef Fsqd
_refine_ls_weighting_details 'w=1/[\s^2^(Fo^2^)+(0.0331P)^2^+0.2500P] where P=(Fo^2^+2Fc^2^)/3'
_refine_ls_weighting_scheme calc
_refine_ls_wR_factor_gt 0.0800
_refine_ls_wR_factor_ref 0.0927
_reflns_Friedel_coverage 0.000
_reflns_number_gt 2341
_reflns_number_total 3448
_reflns_threshold_expression 'I > 2\s(I)'
_cod_data_source_file 1(gud171).cif
_cod_data_source_block gud171
_cod_original_sg_symbol_H-M 'P 21/n'
_cod_database_code 4347975
_shelx_shelxl_version_number 2014/7
_shelx_space_group_comment
;
The symmetry employed for this shelxl refinement is uniquely defined
by the following loop, which should always be used as a source of
symmetry information in preference to the above space-group names.
They are only intended as comments.
;
_shelx_estimated_absorpt_t_min 0.891
_shelx_estimated_absorpt_t_max 0.962

loop_
_space_group_symop_operation_xyz
'x, y, z'
'-x+1/2, y+1/2, -z+1/2'
'-x, -y, -z'
'x-1/2, -y-1/2, z-1/2'

loop_
_atom_site_label
_atom_site_type_symbol
_atom_site_fract_x
_atom_site_fract_y
_atom_site_fract_z
_atom_site_U_iso_or_equiv
_atom_site_adp_type
_atom_site_occupancy
_atom_site_site_symmetry_order
_atom_site_calc_flag
_atom_site_refinement_flags_posn
_atom_site_refinement_flags_adp
_atom_site_refinement_flags_occupancy
_atom_site_disorder_assembly
_atom_site_disorder_group
P1 P 0.93084(13) 0.79895(8) 0.09274(2) 0.01215(18) Uani 1 1 d . . . . .
Cl1 Cl 0.70278(13) 1.13474(7) 0.14294(2) 0.01684(18) Uani 1 1 d . . . . .
Cl2 Cl 0.69291(13) 1.18063(8) 0.23822(2) 0.02062(19) Uani 1 1 d . . . . .
O1 O 0.6624(3) 0.81895(19) 0.10007(6) 0.0165(5) Uani 1 1 d . . . . .
C1 C 1.0963(5) 0.9634(3) 0.15664(8) 0.0122(6) Uani 1 1 d . . . . .
C2 C 0.9157(5) 1.0486(3) 0.17404(8) 0.0124(6) Uani 1 1 d . . . . .
C3 C 0.9077(5) 1.0679(3) 0.21642(8) 0.0146(6) Uani 1 1 d . . . . .
C4 C 1.0429(5) 0.6418(3) 0.11801(8) 0.0124(6) Uani 1 1 d . . . . .
C5 C 1.0006(5) 0.7762(3) 0.03924(8) 0.0138(6) Uani 1 1 d . . . . .
C6 C 1.0747(5) 0.9995(3) 0.24167(9) 0.0194(7) Uani 1 1 d . . . . .
H6 H 1.0692 1.0125 0.2704 0.023 Uiso 1 1 calc R U . . .
C7 C 1.2493(5) 0.9121(3) 0.22467(9) 0.0197(7) Uani 1 1 d . . . . .
H7 H 1.3619 0.8634 0.2420 0.024 Uiso 1 1 calc R U . . .
C8 C 1.2625(5) 0.8945(3) 0.18285(8) 0.0148(6) Uani 1 1 d . . . . .
H8 H 1.3856 0.8350 0.1717 0.018 Uiso 1 1 calc R U . . .
C9 C 1.2603(5) 0.5741(3) 0.10683(9) 0.0164(7) Uani 1 1 d . . . . .
H9 H 1.3588 0.6117 0.0856 0.020 Uiso 1 1 calc R U . . .
C10 C 1.3327(5) 0.4518(3) 0.12682(9) 0.0191(7) Uani 1 1 d . . . . .
H10 H 1.4797 0.4053 0.1189 0.023 Uiso 1 1 calc R U . . .
C11 C 1.1929(5) 0.3970(3) 0.15818(9) 0.0207(7) Uani 1 1 d . . . . .
H11 H 1.2437 0.3131 0.1716 0.025 Uiso 1 1 calc R U . . .
C12 C 0.9782(5) 0.4646(3) 0.17012(9) 0.0206(7) Uani 1 1 d . . . . .
H12 H 0.8825 0.4279 0.1919 0.025 Uiso 1 1 calc R U . . .
C13 C 0.9044(5) 0.5868(3) 0.14995(8) 0.0181(7) Uani 1 1 d . . . . .
H13 H 0.7576 0.6332 0.1581 0.022 Uiso 1 1 calc R U . . .
C16 C 1.0757(6) 0.7253(3) -0.04383(9) 0.0282(8) Uani 1 1 d . . . . .
H16 H 1.1051 0.6996 -0.0714 0.034 Uiso 1 1 calc R U . A 1
C19 C 1.1211(5) 0.9432(3) 0.11112(8) 0.0146(6) Uani 1 1 d . . . . .
H19A H 1.2956 0.9239 0.1045 0.018 Uiso 1 1 calc R U . . .
H19B H 1.0720 1.0309 0.0969 0.018 Uiso 1 1 calc R U . . .
C14 C 0.7998(11) 0.7417(7) 0.01351(18) 0.0186(16) Uani 0.500(5) 1 d . . P B 1
H14 H 0.6383 0.7362 0.0244 0.022 Uiso 0.500(5) 1 calc R U P B 1
C15 C 0.8375(12) 0.7157(7) -0.02753(18) 0.0228(18) Uani 0.500(5) 1 d . . P B 1
H15 H 0.7022 0.6914 -0.0447 0.027 Uiso 0.500(5) 1 calc R U P B 1
C17 C 1.2635(14) 0.7718(8) -0.0197(2) 0.0224(17) Uani 0.500(5) 1 d . . P B 1
H17 H 1.4201 0.7890 -0.0315 0.027 Uiso 0.500(5) 1 calc R U P B 1
C18 C 1.2308(13) 0.7948(7) 0.02169(19) 0.0200(16) Uani 0.500(5) 1 d . . P B 1
H18 H 1.3666 0.8234 0.0382 0.024 Uiso 0.500(5) 1 calc R U P B 1
C14A C 0.9118(12) 0.6515(7) 0.02090(18) 0.0215(17) Uani 0.500(5) 1 d . . P B 2
H14A H 0.8233 0.5856 0.0370 0.026 Uiso 0.500(5) 1 calc R U P B 2
C15A C 0.9514(13) 0.6233(8) -0.02016(19) 0.0291(19) Uani 0.500(5) 1 d . . P B 2
H15A H 0.8964 0.5376 -0.0321 0.035 Uiso 0.500(5) 1 calc R U P B 2
C17A C 1.1741(13) 0.8427(9) -0.0255(2) 0.0236(18) Uani 0.500(5) 1 d . . P B 2
H17A H 1.2693 0.9068 -0.0411 0.028 Uiso 0.500(5) 1 calc R U P B 2
C18A C 1.1349(12) 0.8681(8) 0.01586(19) 0.0198(16) Uani 0.500(5) 1 d . . P B 2
H18A H 1.2021 0.9503 0.0281 0.024 Uiso 0.500(5) 1 calc R U P B 2

loop_
_atom_site_aniso_label
_atom_site_aniso_U_11
_atom_site_aniso_U_22
_atom_site_aniso_U_33
_atom_site_aniso_U_23
_atom_site_aniso_U_13
_atom_site_aniso_U_12
P1 0.0117(4) 0.0114(4) 0.0134(4) -0.0002(3) 0.0002(3) 0.0011(3)
Cl1 0.0170(4) 0.0152(4) 0.0183(4) 0.0008(3) -0.0005(3) 0.0052(3)
Cl2 0.0237(4) 0.0188(4) 0.0195(4) -0.0035(3) 0.0069(3) 0.0003(3)
O1 0.0088(10) 0.0173(11) 0.0233(11) -0.0030(9) -0.0003(8) -0.0004(8)
C1 0.0102(15) 0.0074(15) 0.0191(15) -0.0014(12) -0.0009(12) -0.0035(12)
C2 0.0105(15) 0.0094(15) 0.0171(15) 0.0036(12) -0.0014(12) -0.0033(12)
C3 0.0172(16) 0.0107(15) 0.0160(15) 0.0005(12) 0.0039(12) -0.0034(12)
C4 0.0132(15) 0.0091(14) 0.0147(15) -0.0004(12) -0.0040(12) -0.0014(12)
C5 0.0149(15) 0.0113(16) 0.0151(15) 0.0008(12) -0.0024(12) 0.0033(12)
C6 0.0240(17) 0.0187(17) 0.0156(16) 0.0009(13) -0.0011(13) -0.0063(14)
C7 0.0190(17) 0.0163(17) 0.0237(17) 0.0018(13) -0.0076(14) -0.0006(13)
C8 0.0138(15) 0.0093(16) 0.0213(16) -0.0027(12) 0.0007(12) 0.0002(12)
C9 0.0170(16) 0.0112(16) 0.0211(16) 0.0005(13) -0.0009(13) -0.0010(13)
C10 0.0159(16) 0.0157(17) 0.0256(17) -0.0026(14) -0.0053(13) 0.0018(13)
C11 0.0255(18) 0.0133(17) 0.0230(17) 0.0012(13) -0.0113(14) -0.0020(13)
C12 0.0246(18) 0.0206(17) 0.0165(16) 0.0052(13) -0.0006(13) -0.0019(14)
C13 0.0181(16) 0.0172(17) 0.0189(16) 0.0001(13) 0.0000(13) 0.0008(13)
C16 0.042(2) 0.027(2) 0.0156(17) -0.0019(14) -0.0004(15) 0.0107(17)
C19 0.0142(16) 0.0100(15) 0.0197(16) 0.0001(12) 0.0014(12) 0.0029(12)
C14 0.020(3) 0.015(4) 0.021(3) -0.001(3) -0.001(3) 0.006(3)
C15 0.024(4) 0.029(4) 0.015(3) -0.003(3) -0.008(3) -0.001(3)
C17 0.023(4) 0.025(4) 0.019(4) 0.007(3) 0.012(3) -0.001(3)
C18 0.020(4) 0.021(4) 0.018(3) 0.003(3) -0.001(3) 0.002(3)
C14A 0.027(4) 0.016(4) 0.022(3) 0.004(3) 0.001(3) -0.006(3)
C15A 0.040(4) 0.024(4) 0.023(4) -0.002(3) -0.007(3) 0.005(4)
C17A 0.024(4) 0.029(5) 0.018(4) 0.007(3) 0.005(3) 0.007(3)
C18A 0.023(4) 0.018(4) 0.018(3) 0.003(3) 0.000(3) 0.001(3)

loop_
_atom_type_symbol
_atom_type_description
_atom_type_scat_dispersion_real
_atom_type_scat_dispersion_imag
_atom_type_scat_source
C C 0.0033 0.0016 'International Tables Vol C Tables 4.2.6.8 and 6.1.1.4'
H H 0.0000 0.0000 'International Tables Vol C Tables 4.2.6.8 and 6.1.1.4'
O O 0.0106 0.0060 'International Tables Vol C Tables 4.2.6.8 and 6.1.1.4'
P P 0.1023 0.0942 'International Tables Vol C Tables 4.2.6.8 and 6.1.1.4'
Cl Cl 0.1484 0.1585 'International Tables Vol C Tables 4.2.6.8 and 6.1.1.4'

loop_
_geom_angle_atom_site_label_1
_geom_angle_atom_site_label_2
_geom_angle_atom_site_label_3
_geom_angle
O1 P1 C5 112.56(12)
O1 P1 C4 110.93(12)
C5 P1 C4 105.73(12)
O1 P1 C19 113.84(12)
C5 P1 C19 106.76(13)
C4 P1 C19 106.49(12)
C2 C1 C8 118.2(3)
C2 C1 C19 123.0(2)
C8 C1 C19 118.8(2)
C1 C2 C3 120.5(3)
C1 C2 Cl1 120.0(2)
C3 C2 Cl1 119.5(2)
C6 C3 C2 120.2(3)
C6 C3 Cl2 118.9(2)
C2 C3 Cl2 120.9(2)
C13 C4 C9 119.0(3)
C13 C4 P1 118.1(2)
C9 C4 P1 122.9(2)
C18 C5 C14 118.4(4)
C18A C5 C14A 118.6(4)
C18A C5 P1 125.4(3)
C18 C5 P1 125.5(3)
C14 C5 P1 116.0(3)
C14A C5 P1 116.0(3)
C7 C6 C3 119.4(3)
C7 C6 H6 120.3
C3 C6 H6 120.3
C8 C7 C6 120.9(3)
C8 C7 H7 119.6
C6 C7 H7 119.6
C7 C8 C1 120.8(3)
C7 C8 H8 119.6
C1 C8 H8 119.6
C10 C9 C4 119.9(3)
C10 C9 H9 120.0
C4 C9 H9 120.0
C11 C10 C9 120.7(3)
C11 C10 H10 119.7
C9 C10 H10 119.7
C10 C11 C12 120.0(3)
C10 C11 H11 120.0
C12 C11 H11 120.0
C11 C12 C13 119.4(3)
C11 C12 H12 120.3
C13 C12 H12 120.3
C12 C13 C4 120.9(3)
C12 C13 H13 119.6
C4 C13 H13 119.6
C17 C16 C15 119.3(4)
C17A C16 C15A 120.2(5)
C17 C16 H16 120.4
C15 C16 H16 120.4
C1 C19 P1 111.60(19)
C1 C19 H19A 109.3
P1 C19 H19A 109.3
C1 C19 H19B 109.3
P1 C19 H19B 109.3
H19A C19 H19B 108.0
C15 C14 C5 120.1(5)
C15 C14 H14 119.9
C5 C14 H14 119.9
C14 C15 C16 120.0(5)
C14 C15 H15 120.0
C16 C15 H15 120.0
C16 C17 C18 121.2(6)
C16 C17 H17 119.4
C18 C17 H17 119.4
C17 C18 C5 120.4(6)
C17 C18 H18 119.8
C5 C18 H18 119.8
C15A C14A C5 121.2(5)
C15A C14A H14A 119.4
C5 C14A H14A 119.4
C14A C15A C16 118.3(6)
C14A C15A H15A 120.8
C16 C15A H15A 120.8
C16 C17A C18A 120.3(6)
C16 C17A H17A 119.9
C18A C17A H17A 119.9
C5 C18A C17A 121.1(6)
C5 C18A H18A 119.5
C17A C18A H18A 119.5

loop_
_geom_bond_atom_site_label_1
_geom_bond_atom_site_label_2
_geom_bond_distance
P1 O1 1.4902(19)
P1 C5 1.806(3)
P1 C4 1.810(3)
P1 C19 1.816(3)
Cl1 C2 1.739(3)
Cl2 C3 1.740(3)
C1 C2 1.396(4)
C1 C8 1.401(4)
C1 C19 1.508(4)
C2 C3 1.399(4)
C3 C6 1.384(4)
C4 C13 1.394(4)
C4 C9 1.395(4)
C5 C18A 1.374(7)
C5 C18 1.390(7)
C5 C14 1.410(6)
C5 C14A 1.412(6)
C6 C7 1.381(4)
C6 H6 0.9500
C7 C8 1.380(4)
C7 H7 0.9500
C8 H8 0.9500
C9 C10 1.390(4)
C9 H9 0.9500
C10 C11 1.382(4)
C10 H10 0.9500
C11 C12 1.389(4)
C11 H11 0.9500
C12 C13 1.393(4)
C12 H12 0.9500
C13 H13 0.9500
C16 C17 1.357(7)
C16 C17A 1.373(8)
C16 C15 1.405(7)
C16 C15A 1.416(8)
C16 H16 0.9500
C19 H19A 0.9900
C19 H19B 0.9900
C14 C15 1.381(8)
C14 H14 0.9500
C15 H15 0.9500
C17 C18 1.385(9)
C17 H17 0.9500
C18 H18 0.9500
C14A C15A 1.387(8)
C14A H14A 0.9500
C15A H15A 0.9500
C17A C18A 1.391(9)
C17A H17A 0.9500
C18A H18A 0.9500

loop_
_geom_torsion_atom_site_label_1
_geom_torsion_atom_site_label_2
_geom_torsion_atom_site_label_3
_geom_torsion_atom_site_label_4
_geom_torsion
C8 C1 C2 C3 2.2(4)
C19 C1 C2 C3 -177.4(2)
C8 C1 C2 Cl1 -179.26(19)
C19 C1 C2 Cl1 1.2(4)
C1 C2 C3 C6 -1.9(4)
Cl1 C2 C3 C6 179.6(2)
C1 C2 C3 Cl2 176.8(2)
Cl1 C2 C3 Cl2 -1.7(3)
O1 P1 C4 C13 -20.0(3)
C5 P1 C4 C13 -142.3(2)
C19 P1 C4 C13 104.4(2)
O1 P1 C4 C9 159.9(2)
C5 P1 C4 C9 37.6(2)
C19 P1 C4 C9 -75.7(2)
O1 P1 C5 C18A 114.3(4)
C4 P1 C5 C18A -124.5(4)
C19 P1 C5 C18A -11.3(5)
O1 P1 C5 C18 160.8(4)
C4 P1 C5 C18 -77.9(4)
C19 P1 C5 C18 35.2(5)
O1 P1 C5 C14 -16.7(4)
C4 P1 C5 C14 104.5(3)
C19 P1 C5 C14 -142.4(3)
O1 P1 C5 C14A -67.0(4)
C4 P1 C5 C14A 54.2(4)
C19 P1 C5 C14A 167.3(3)
C2 C3 C6 C7 0.1(4)
Cl2 C3 C6 C7 -178.7(2)
C3 C6 C7 C8 1.3(4)
C6 C7 C8 C1 -1.0(4)
C2 C1 C8 C7 -0.8(4)
C19 C1 C8 C7 178.8(3)
C13 C4 C9 C10 1.5(4)
P1 C4 C9 C10 -178.4(2)
C4 C9 C10 C11 -0.9(4)
C9 C10 C11 C12 -0.2(4)
C10 C11 C12 C13 0.7(4)
C11 C12 C13 C4 0.0(4)
C9 C4 C13 C12 -1.1(4)
P1 C4 C13 C12 178.8(2)
C2 C1 C19 P1 -88.1(3)
C8 C1 C19 P1 92.4(3)
O1 P1 C19 C1 60.5(2)
C5 P1 C19 C1 -174.65(19)
C4 P1 C19 C1 -62.0(2)
C18 C5 C14 C15 5.3(8)
P1 C5 C14 C15 -177.0(5)
C5 C14 C15 C16 -0.8(9)
C17 C16 C15 C14 -5.6(9)
C15 C16 C17 C18 7.4(9)
C16 C17 C18 C5 -2.7(10)
C14 C5 C18 C17 -3.7(8)
P1 C5 C18 C17 178.9(5)
C18A C5 C14A C15A -2.0(8)
P1 C5 C14A C15A 179.2(5)
C5 C14A C15A C16 -2.3(9)
C17A C16 C15A C14A 6.0(9)
C15A C16 C17A C18A -5.3(9)
C14A C5 C18A C17A 2.8(9)
P1 C5 C18A C17A -178.5(5)
C16 C17A C18A C5 0.8(10)
